data_4122583
loop_
_publ_author_name
'Jablonskyt\.e, Au\<sra'
'Webster, Lee R.'
'Simmons, Trevor R.'
'Wright, Joseph A.'
'Pickett, Christopher J.'

_publ_section_title
;
 Electronic control of the protonation rates of Fe-Fe bonds.
;
_journal_issue 37
_journal_name_full 'Journal of the American Chemical Society'
_journal_page_first 13038
_journal_page_last 13044
_journal_paper_doi 10.1021/ja506693m
_journal_volume 136
_journal_year 2014
_chemical_formula_moiety 'C15 H29 Fe2 O4 P2 S2, F6 P'
_chemical_formula_structural '[HFe2(Me2-pdt)(CO)4(PMe3)2][PF6]'
_chemical_formula_sum 'C15 H29 F6 Fe2 O4 P3 S2'
_chemical_formula_weight 656.11
_chemical_name_systematic
;
 ?
;
_space_group_crystal_system monoclinic
_space_group_IT_number 15
_space_group_name_Hall '-C 2yc'
_space_group_name_H-M_alt 'C 1 2/c 1'
_symmetry_space_group_name_Hall '-C 2yc'
_symmetry_space_group_name_H-M 'C 1 2/c 1'
_atom_sites_solution_hydrogens mixed
_audit_creation_method SHELXL-2014
_cell_angle_alpha 90
_cell_angle_beta 104.65(2)
_cell_angle_gamma 90
_cell_formula_units_Z 4
_cell_length_a 19.689(18)
_cell_length_b 10.202(8)
_cell_length_c 12.987(12)
_cell_measurement_reflns_used 989
_cell_measurement_temperature 100(2)
_cell_measurement_theta_max 29.4
_cell_measurement_theta_min 3.2
_cell_volume 2524(4)
_computing_cell_refinement 'CrystalClear-SM Expert (Rigaku, 2012)'
_computing_data_collection 'CrystalClear-SM Expert (Rigaku, 2012)'
_computing_data_reduction 'CrystalClear-SM Expert (Rigaku, 2012)'
_computing_molecular_graphics 'ORTEP-3 (Farrugia, 1997)'
_computing_publication_material
;
 SHELXL-2014 (Sheldrick, 2014), WinGX (Farrugia, 2012)
 and enCIFer (Allen et al., 2004)
;
_computing_structure_refinement 'SHELXL-2014 (Sheldrick, 2014)'
_computing_structure_solution 'SIR92 (Altomare et al., 1993)'
_diffrn_ambient_temperature 100(2)
_diffrn_detector_area_resol_mean 28.5714
_diffrn_measured_fraction_theta_full 0.997
_diffrn_measured_fraction_theta_max 0.994
_diffrn_measurement_device
;
AFC12 (Right): Kappa 3 circle
;
_diffrn_measurement_device_type
;
Rigaku Saturn724+ (2x2 bin mode)
;
_diffrn_measurement_method 'profile data from \w-scans'
_diffrn_radiation_monochromator Confocal
_diffrn_radiation_probe x-ray
_diffrn_radiation_type MoK\a
_diffrn_radiation_wavelength 0.71073
_diffrn_reflns_av_R_equivalents 0.0248
_diffrn_reflns_av_unetI/netI 0.0250
_diffrn_reflns_Laue_measured_fraction_full 0.997
_diffrn_reflns_Laue_measured_fraction_max 0.994
_diffrn_reflns_limit_h_max 23
_diffrn_reflns_limit_h_min -25
_diffrn_reflns_limit_k_max 13
_diffrn_reflns_limit_k_min -8
_diffrn_reflns_limit_l_max 16
_diffrn_reflns_limit_l_min -11
_diffrn_reflns_number 8708
_diffrn_reflns_point_group_measured_fraction_full 0.997
_diffrn_reflns_point_group_measured_fraction_max 0.994
_diffrn_reflns_theta_full 25.242
_diffrn_reflns_theta_max 27.484
_diffrn_reflns_theta_min 3.243
_diffrn_source 'Rotating Anode'
_exptl_absorpt_coefficient_mu 1.570
_exptl_absorpt_correction_T_max 1.000
_exptl_absorpt_correction_T_min 0.833
_exptl_absorpt_correction_type multi-scan
_exptl_absorpt_process_details 'CrystalClear-SM Expert (Rigaku, 2012)'
_exptl_crystal_colour orange
_exptl_crystal_density_diffrn 1.727
_exptl_crystal_description plate
_exptl_crystal_F_000 1336
_exptl_crystal_size_max 0.200
_exptl_crystal_size_mid 0.140
_exptl_crystal_size_min 0.020
_refine_diff_density_max 0.373
_refine_diff_density_min -0.325
_refine_diff_density_rms 0.071
_refine_ls_extinction_method none
_refine_ls_goodness_of_fit_ref 1.077
_refine_ls_hydrogen_treatment mixed
_refine_ls_matrix_type full
_refine_ls_number_parameters 176
_refine_ls_number_reflns 2892
_refine_ls_number_restraints 12
_refine_ls_restrained_S_all 1.088
_refine_ls_R_factor_all 0.0341
_refine_ls_R_factor_gt 0.0313
_refine_ls_shift/su_max 0.002
_refine_ls_shift/su_mean 0.000
_refine_ls_structure_factor_coef Fsqd
_refine_ls_weighting_details 'w=1/[\s^2^(Fo^2^)+(0.0210P)^2^+5.6625P] where P=(Fo^2^+2Fc^2^)/3'
_refine_ls_weighting_scheme calc
_refine_ls_wR_factor_gt 0.0622
_refine_ls_wR_factor_ref 0.0635
_reflns_Friedel_coverage 0.000
_reflns_number_gt 2731
_reflns_number_total 2892
_reflns_threshold_expression 'I > 2\s(I)'
_cod_data_source_file ja506693m_si_002.cif
_cod_data_source_block '[1H(Me2-pdt)][PF6]'
_cod_depositor_comments 'Adding full bibliography for 4122577--4122589.cif.'
_cod_database_code 4122583
_shelx_space_group_comment
;
The symmetry employed for this shelxl refinement is uniquely defined
by the following loop, which should always be used as a source of
symmetry information in preference to the above space-group names.
They are only intended as comments.
;
_shelx_estimated_absorpt_t_min 0.744
_shelx_estimated_absorpt_t_max 0.969
_shelxl_version_number 2014-3

loop_
_space_group_symop_operation_xyz
'x, y, z'
'-x, y, -z+1/2'
'x+1/2, y+1/2, z'
'-x+1/2, y+1/2, -z+1/2'
'-x, -y, -z'
'x, -y, z-1/2'
'-x+1/2, -y+1/2, -z'
'x+1/2, -y+1/2, z-1/2'

loop_
_atom_site_label
_atom_site_type_symbol
_atom_site_fract_x
_atom_site_fract_y
_atom_site_fract_z
_atom_site_U_iso_or_equiv
_atom_site_adp_type
_atom_site_occupancy
_atom_site_site_symmetry_order
_atom_site_calc_flag
_atom_site_refinement_flags_posn
_atom_site_refinement_flags_adp
_atom_site_refinement_flags_occupancy
_atom_site_disorder_assembly
_atom_site_disorder_group
C1 C 0.04228(10) 0.2970(2) 0.09681(16) 0.0159(4) Uani 1 1 d . . . . .
C2 C 0.11392(11) 0.0864(2) 0.16692(16) 0.0187(4) Uani 1 1 d . . . . .
C3 C 0.0311(3) -0.0923(5) 0.3510(4) 0.0211(11) Uani 0.5 1 d D . P A -1
H3A H 0.0768 -0.1368 0.3784 0.025 Uiso 0.5 1 calc R U P A -1
H3B H 0.0031 -0.1108 0.4028 0.025 Uiso 0.5 1 calc R U P A -1
C4 C -0.0050(8) -0.1637(3) 0.2501(12) 0.0178(13) Uani 0.5 1 d D U P A -1
C5 C -0.0587(3) -0.0917(6) 0.1654(5) 0.0219(12) Uani 0.5 1 d D . P A -1
H5A H -0.1046 -0.1031 0.1824 0.026 Uiso 0.5 1 calc R U P A -1
H5B H -0.0618 -0.1383 0.0975 0.026 Uiso 0.5 1 calc R U P A -1
C7 C 0.0309(3) -0.2946(4) 0.2330(4) 0.0279(10) Uani 0.5 1 d D . P A -1
H7A H -0.0042 -0.3543 0.1906 0.042 Uiso 0.5 1 calc R U P A -1
H7B H 0.0523 -0.3347 0.3022 0.042 Uiso 0.5 1 calc R U P A -1
H7C H 0.0673 -0.2772 0.1954 0.042 Uiso 0.5 1 calc R U P A -1
C8 C -0.0614(2) -0.1971(4) 0.3108(4) 0.0272(10) Uani 0.5 1 d D . P A -1
H8A H -0.0488 -0.2792 0.3502 0.041 Uiso 0.5 1 calc R U P A -1
H8B H -0.1072 -0.2069 0.2598 0.041 Uiso 0.5 1 calc R U P A -1
H8C H -0.0637 -0.1262 0.3608 0.041 Uiso 0.5 1 calc R U P A -1
C9 C 0.22295(11) 0.2272(2) 0.35311(17) 0.0221(4) Uani 1 1 d . . . . .
H9A H 0.2408 0.1990 0.2928 0.033 Uiso 1 1 calc R U . . .
H9B H 0.2150 0.1503 0.3937 0.033 Uiso 1 1 calc R U . . .
H9C H 0.2573 0.2852 0.3992 0.033 Uiso 1 1 calc R U . . .
C10 C 0.16637(12) 0.4528(2) 0.23515(18) 0.0242(5) Uani 1 1 d . . . . .
H10A H 0.2043 0.5011 0.2838 0.036 Uiso 1 1 calc R U . . .
H10B H 0.1259 0.5108 0.2099 0.036 Uiso 1 1 calc R U . . .
H10C H 0.1827 0.4213 0.1743 0.036 Uiso 1 1 calc R U . . .
C11 C 0.12466(11) 0.3885(2) 0.42335(17) 0.0207(4) Uani 1 1 d . . . . .
H11A H 0.1661 0.4383 0.4608 0.031 Uiso 1 1 calc R U . . .
H11B H 0.1149 0.3195 0.4702 0.031 Uiso 1 1 calc R U . . .
H11C H 0.0842 0.4474 0.4031 0.031 Uiso 1 1 calc R U . . .
O1 O 0.03532(8) 0.36708(15) 0.02674(12) 0.0225(3) Uani 1 1 d . . . . .
O2 O 0.15274(10) 0.01972(18) 0.14084(14) 0.0390(5) Uani 1 1 d . . . . .
F3 F 0.17238(7) 0.27043(14) 0.01460(12) 0.0330(3) Uani 1 1 d . . . . .
F4 F 0.23410(7) 0.09732(13) -0.02216(11) 0.0283(3) Uani 1 1 d . . . . .
F5 F 0.27796(8) 0.22168(15) 0.12457(11) 0.0376(4) Uani 1 1 d . . . . .
P1 P 0.14097(3) 0.31452(5) 0.30433(4) 0.01401(11) Uani 1 1 d . . . . .
P2 P 0.2500 0.2500 0.0000 0.01585(15) Uani 1 2 d S . P . .
S1 S 0.04971(2) 0.08330(5) 0.36063(4) 0.01301(11) Uani 1 1 d . . . . .
Fe1 Fe 0.05334(2) 0.18971(3) 0.20875(2) 0.01199(8) Uani 1 1 d . . . . .
H1 H 0.0000 0.288(4) 0.2500 0.031(10) Uiso 1 2 d S . P . .

loop_
_atom_site_aniso_label
_atom_site_aniso_U_11
_atom_site_aniso_U_22
_atom_site_aniso_U_33
_atom_site_aniso_U_23
_atom_site_aniso_U_13
_atom_site_aniso_U_12
C1 0.0125(9) 0.0190(10) 0.0171(10) -0.0032(8) 0.0054(7) 0.0000(7)
C2 0.0242(10) 0.0157(10) 0.0156(9) 0.0007(8) 0.0040(8) -0.0023(8)
C3 0.034(3) 0.011(2) 0.017(2) 0.0012(19) 0.002(2) 0.007(2)
C4 0.009(3) 0.0116(14) 0.0301(16) -0.009(3) -0.0001(19) -0.001(2)
C5 0.032(3) 0.013(2) 0.021(3) -0.0001(19) 0.007(2) -0.010(2)
C7 0.036(3) 0.013(2) 0.031(2) -0.0008(19) 0.002(2) 0.0080(18)
C8 0.028(2) 0.018(2) 0.036(3) 0.006(2) 0.008(2) -0.0034(18)
C9 0.0159(10) 0.0276(12) 0.0215(10) -0.0048(9) 0.0023(8) 0.0022(8)
C10 0.0280(12) 0.0199(11) 0.0261(11) -0.0019(9) 0.0092(9) -0.0090(9)
C11 0.0203(10) 0.0217(11) 0.0213(10) -0.0069(9) 0.0073(8) -0.0035(8)
O1 0.0227(8) 0.0257(8) 0.0202(8) 0.0083(7) 0.0074(6) 0.0040(6)
O2 0.0508(11) 0.0364(10) 0.0337(10) -0.0001(8) 0.0182(8) 0.0254(9)
F3 0.0194(7) 0.0322(8) 0.0520(9) -0.0090(7) 0.0175(6) 0.0002(6)
F4 0.0276(7) 0.0184(7) 0.0411(8) -0.0041(6) 0.0128(6) 0.0001(5)
F5 0.0468(9) 0.0428(9) 0.0186(7) 0.0057(6) -0.0001(6) -0.0028(7)
P1 0.0131(2) 0.0140(2) 0.0154(2) -0.0023(2) 0.00441(18) -0.00191(18)
P2 0.0145(3) 0.0170(4) 0.0169(3) -0.0002(3) 0.0055(3) 0.0026(3)
S1 0.0146(2) 0.0118(2) 0.0119(2) 0.00072(18) 0.00207(17) 0.00060(17)
Fe1 0.01204(14) 0.01264(15) 0.01159(14) -0.00019(11) 0.00354(10) -0.00064(10)

loop_
_atom_type_symbol
_atom_type_description
_atom_type_scat_dispersion_real
_atom_type_scat_dispersion_imag
_atom_type_scat_source
C C 0.0033 0.0016 'International Tables Vol C Tables 4.2.6.8 and 6.1.1.4'
H H 0.0000 0.0000 'International Tables Vol C Tables 4.2.6.8 and 6.1.1.4'
O O 0.0106 0.0060 'International Tables Vol C Tables 4.2.6.8 and 6.1.1.4'
F F 0.0171 0.0103 'International Tables Vol C Tables 4.2.6.8 and 6.1.1.4'
P P 0.1023 0.0942 'International Tables Vol C Tables 4.2.6.8 and 6.1.1.4'
S S 0.1246 0.1234 'International Tables Vol C Tables 4.2.6.8 and 6.1.1.4'
Fe Fe 0.3463 0.8444 'International Tables Vol C Tables 4.2.6.8 and 6.1.1.4'

loop_
_geom_angle_atom_site_label_1
_geom_angle_atom_site_label_2
_geom_angle_atom_site_label_3
_geom_angle
_geom_angle_site_symmetry_1
_geom_angle_site_symmetry_3
O1 C1 Fe1 178.79(18) . .
O2 C2 Fe1 179.5(2) . .
C4 C3 S1 125.1(5) . .
C4 C3 H3A 106.1 . .
S1 C3 H3A 106.1 . .
C4 C3 H3B 106.1 . .
S1 C3 H3B 106.1 . .
H3A C3 H3B 106.3 . .
C5 C4 C3 119.2(4) . .
C5 C4 C7 125.0(10) . .
C3 C4 C7 114.0(9) . .
C5 C4 C8 91.1(8) . .
C3 C4 C8 84.6(8) . .
C7 C4 C8 107.1(5) . .
C4 C5 S1 121.7(5) . 2
C4 C5 H5A 106.9 . .
S1 C5 H5A 106.9 2 .
C4 C5 H5B 106.9 . .
S1 C5 H5B 106.9 2 .
H5A C5 H5B 106.7 . .
C4 C7 H7A 109.5 . .
C4 C7 H7B 109.5 . .
H7A C7 H7B 109.5 . .
C4 C7 H7C 109.5 . .
H7A C7 H7C 109.5 . .
H7B C7 H7C 109.5 . .
C4 C8 H8A 109.5 . .
C4 C8 H8B 109.5 . .
H8A C8 H8B 109.5 . .
C4 C8 H8C 109.5 . .
H8A C8 H8C 109.5 . .
H8B C8 H8C 109.5 . .
P1 C9 H9A 109.5 . .
P1 C9 H9B 109.5 . .
H9A C9 H9B 109.5 . .
P1 C9 H9C 109.5 . .
H9A C9 H9C 109.5 . .
H9B C9 H9C 109.5 . .
P1 C10 H10A 109.5 . .
P1 C10 H10B 109.5 . .
H10A C10 H10B 109.5 . .
P1 C10 H10C 109.5 . .
H10A C10 H10C 109.5 . .
H10B C10 H10C 109.5 . .
P1 C11 H11A 109.5 . .
P1 C11 H11B 109.5 . .
H11A C11 H11B 109.5 . .
P1 C11 H11C 109.5 . .
H11A C11 H11C 109.5 . .
H11B C11 H11C 109.5 . .
C10 P1 C9 102.90(12) . .
C10 P1 C11 103.23(12) . .
C9 P1 C11 103.87(11) . .
C10 P1 Fe1 115.93(9) . .
C9 P1 Fe1 113.96(9) . .
C11 P1 Fe1 115.34(8) . .
F5 P2 F5 180.0 7 .
F5 P2 F3 89.91(9) 7 7
F5 P2 F3 90.09(9) . 7
F5 P2 F3 90.09(9) 7 .
F5 P2 F3 89.91(9) . .
F3 P2 F3 180.000(17) 7 .
F5 P2 F4 90.44(8) 7 7
F5 P2 F4 89.56(8) . 7
F3 P2 F4 89.94(7) 7 7
F3 P2 F4 90.06(7) . 7
F5 P2 F4 89.56(8) 7 .
F5 P2 F4 90.44(8) . .
F3 P2 F4 90.06(7) 7 .
F3 P2 F4 89.94(7) . .
F4 P2 F4 180.0 7 .
C3 S1 Fe1 117.36(18) . .
C3 S1 Fe1 107.31(17) . 2
Fe1 S1 Fe1 69.42(4) . 2
C2 Fe1 C1 93.88(10) . .
C2 Fe1 P1 91.38(9) . .
C1 Fe1 P1 91.20(8) . .
C2 Fe1 S1 98.81(8) . .
C1 Fe1 S1 167.31(6) . .
P1 Fe1 S1 88.83(5) . .
C2 Fe1 S1 101.31(9) . 2
C1 Fe1 S1 93.27(8) . 2
P1 Fe1 S1 166.22(2) . 2
S1 Fe1 S1 83.97(5) . 2
C2 Fe1 Fe1 143.55(7) . 2
C1 Fe1 Fe1 113.07(7) . 2
P1 Fe1 Fe1 111.18(6) . 2
S1 Fe1 Fe1 55.43(3) . 2
S1 Fe1 Fe1 55.14(5) 2 2
C2 Fe1 H1 177.8(7) . .
C1 Fe1 H1 86.2(7) . .
P1 Fe1 H1 86.4(7) . .
S1 Fe1 H1 81.1(7) . .
S1 Fe1 H1 80.9(7) 2 .
Fe1 Fe1 H1 37.8(10) 2 .

loop_
_geom_bond_atom_site_label_1
_geom_bond_atom_site_label_2
_geom_bond_distance
_geom_bond_site_symmetry_2
C1 O1 1.138(3) .
C1 Fe1 1.788(2) .
C2 O2 1.137(3) .
C2 Fe1 1.777(2) .
C3 C4 1.510(13) .
C3 S1 1.826(5) .
C3 H3A 0.9900 .
C3 H3B 0.9900 .
C4 C5 1.509(13) .
C4 C7 1.553(9) .
C4 C8 1.553(16) .
C5 S1 1.834(6) 2
C5 H5A 0.9900 .
C5 H5B 0.9900 .
C7 H7A 0.9800 .
C7 H7B 0.9800 .
C7 H7C 0.9800 .
C8 H8A 0.9800 .
C8 H8B 0.9800 .
C8 H8C 0.9800 .
C9 P1 1.812(2) .
C9 H9A 0.9800 .
C9 H9B 0.9800 .
C9 H9C 0.9800 .
C10 P1 1.809(2) .
C10 H10A 0.9800 .
C10 H10B 0.9800 .
C10 H10C 0.9800 .
C11 P1 1.820(2) .
C11 H11A 0.9800 .
C11 H11B 0.9800 .
C11 H11C 0.9800 .
F3 P2 1.6004(19) .
F4 P2 1.6005(17) .
F5 P2 1.5979(19) .
P1 Fe1 2.2486(14) .
P2 F5 1.5978(19) 7
P2 F3 1.6003(19) 7
P2 F4 1.6005(17) 7
S1 Fe1 2.2683(17) .
S1 Fe1 2.2763(16) 2
Fe1 S1 2.2764(16) 2
Fe1 Fe1 2.588(2) 2
Fe1 H1 1.64(2) .

loop_
_geom_torsion_atom_site_label_1
_geom_torsion_atom_site_label_2
_geom_torsion_atom_site_label_3
_geom_torsion_atom_site_label_4
_geom_torsion
_geom_torsion_site_symmetry_4
S1 C3 C4 C5 -30.5(14) .
S1 C3 C4 C7 135.0(6) .
S1 C3 C4 C8 -118.7(5) .
C3 C4 C5 S1 34.5(14) 2
C7 C4 C5 S1 -129.2(8) 2
C8 C4 C5 S1 118.9(5) 2
C4 C3 S1 Fe1 -21.5(8) .
C4 C3 S1 Fe1 53.8(8) 2
